data_1520370
loop_
_publ_author_name
'Taylor, P. G.'
'Callear, Samantha K.'
'Hursthouse, Michael B.'

_publ_section_title
;
 C9H9Cl3F3NOSi
;
_journal_name_full 'Crystal Structure Report Archive'
_journal_page_first 699
_journal_year 2009
_chemical_formula_sum 'C9 H9 Cl3 F3 N O Si'
_chemical_formula_weight 338.61
_space_group_IT_number 14
_symmetry_cell_setting monoclinic
_symmetry_space_group_name_Hall '-P 2ybc'
_symmetry_space_group_name_H-M 'P 1 21/c 1'
_atom_sites_solution_hydrogens geom
_atom_sites_solution_primary direct
_atom_sites_solution_secondary difmap
_cell_angle_alpha 90.00
_cell_angle_beta 101.7870(10)
_cell_angle_gamma 90.00
_cell_formula_units_Z 4
_cell_length_a 9.0871(3)
_cell_length_b 7.3467(2)
_cell_length_c 21.0204(6)
_cell_measurement_reflns_used 17042
_cell_measurement_temperature 120(2)
_cell_measurement_theta_max 27.48
_cell_measurement_theta_min 2.91
_cell_volume 1373.74(7)
_computing_cell_refinement 'DENZO (Otwinowski & Minor, 1997) & COLLECT (Hooft, R.W.W., 1998)'
_computing_data_collection 'COLLECT (Hooft, R.W.W., 1998)'
_computing_data_reduction 'DENZO (Otwinowski & Minor, 1997) & COLLECT (Hooft, R.W.W., 1998)'
_computing_structure_refinement 'SHELXL-97 (Sheldrick, 2008)'
_diffrn_ambient_temperature 120(2)
_diffrn_detector_area_resol_mean 9.091
_diffrn_measured_fraction_theta_full 0.998
_diffrn_measured_fraction_theta_max 0.998
_diffrn_measurement_device_type 'Bruker-Nonius Roper CCD camera on \k-goniostat'
_diffrn_measurement_method '\f & \w scans'
_diffrn_radiation_monochromator graphite
_diffrn_radiation_source 'Bruker-Nonius FR591 rotating anode'
_diffrn_radiation_type MoK\a
_diffrn_radiation_wavelength 0.71073
_diffrn_reflns_av_R_equivalents 0.0476
_diffrn_reflns_av_sigmaI/netI 0.0349
_diffrn_reflns_limit_h_max 11
_diffrn_reflns_limit_h_min -11
_diffrn_reflns_limit_k_max 9
_diffrn_reflns_limit_k_min -9
_diffrn_reflns_limit_l_max 27
_diffrn_reflns_limit_l_min -27
_diffrn_reflns_number 19825
_diffrn_reflns_theta_full 27.48
_diffrn_reflns_theta_max 27.48
_diffrn_reflns_theta_min 2.94
_exptl_absorpt_coefficient_mu 0.774
_exptl_absorpt_correction_T_max 0.9406
_exptl_absorpt_correction_T_min 0.7626
_exptl_absorpt_correction_type multi-scan
_exptl_absorpt_process_details 'SADABS 2007/2 (Sheldrick, G.M., 2007)'
_exptl_crystal_colour colourless
_exptl_crystal_density_diffrn 1.637
_exptl_crystal_density_method 'not measured'
_exptl_crystal_description plate
_exptl_crystal_F_000 680
_exptl_crystal_size_max 0.37
_exptl_crystal_size_mid 0.27
_exptl_crystal_size_min 0.08
_refine_diff_density_max 1.677
_refine_diff_density_min -0.906
_refine_diff_density_rms 0.135
_refine_ls_extinction_method none
_refine_ls_goodness_of_fit_ref 1.070
_refine_ls_hydrogen_treatment constr
_refine_ls_matrix_type full
_refine_ls_number_parameters 202
_refine_ls_number_reflns 3152
_refine_ls_number_restraints 1
_refine_ls_restrained_S_all 1.070
_refine_ls_R_factor_all 0.1116
_refine_ls_R_factor_gt 0.0947
_refine_ls_shift/su_max 0.002
_refine_ls_shift/su_mean 0.000
_refine_ls_structure_factor_coef Fsqd
_refine_ls_weighting_details 'calc w=1/[\s^2^(Fo^2^)+(0.1264P)^2^+6.0453P] where P=(Fo^2^+2Fc^2^)/3'
_refine_ls_weighting_scheme calc
_refine_ls_wR_factor_gt 0.2496
_refine_ls_wR_factor_ref 0.2635
_reflns_number_gt 2466
_reflns_number_total 3152
_reflns_threshold_expression >2\s(I)
_cod_data_source_file eCrystal-699.cif
_cod_data_source_block 2009src0344
_cod_depositor_comments
;
Citation :
Taylor, P. G. and Callear, Samantha K. and 
Hursthouse, Michael B. (2009) 
University of Southampton, Crystal Structure Report Archive. 
(doi:10.5258/ecrystals/699)

More at:
http://ecrystals.chem.soton.ac.uk/699/
;
_cod_original_cell_volume 1373.73(7)
_cod_original_sg_symbol_H-M P21/c
_cod_database_code 1520370

loop_
_symmetry_equiv_pos_as_xyz
'x, y, z'
'-x, y+1/2, -z+1/2'
'-x, -y, -z'
'x, -y-1/2, z-1/2'

loop_
_atom_site_label
_atom_site_type_symbol
_atom_site_fract_x
_atom_site_fract_y
_atom_site_fract_z
_atom_site_U_iso_or_equiv
_atom_site_adp_type
_atom_site_occupancy
_atom_site_symmetry_multiplicity
_atom_site_calc_flag
_atom_site_refinement_flags
_atom_site_disorder_assembly
_atom_site_disorder_group
C21 C 0.3507(7) 0.3065(11) 0.0431(3) 0.0425(17) Uani 0.806(6) 1 d P A 1
H21A H 0.2490 0.3570 0.0413 0.051 Uiso 0.806(6) 1 calc PR A 1
H21B H 0.3934 0.3635 0.0082 0.051 Uiso 0.806(6) 1 calc PR A 1
C22 C 0.5093(11) 0.5988(10) 0.1451(5) 0.0491(18) Uani 0.806(6) 1 d P A 1
H22A H 0.5578 0.6557 0.1126 0.074 Uiso 0.806(6) 1 calc PR A 1
H22B H 0.5747 0.6101 0.1882 0.074 Uiso 0.806(6) 1 calc PR A 1
H22C H 0.4133 0.6596 0.1451 0.074 Uiso 0.806(6) 1 calc PR A 1
Si1 Si 0.4751(2) 0.3548(3) 0.12512(12) 0.0263(5) Uani 0.806(6) 1 d P A 1
Cl1 Cl 0.2882(5) 0.3208(5) 0.17920(19) 0.0424(7) Uani 0.806(6) 1 d P A 1
Cl2 Cl 0.3409(3) 0.0629(4) 0.03240(12) 0.0837(11) Uani 0.806(6) 1 d P A 1
F8A F 1.0159(13) -0.2659(16) 0.2348(6) 0.095(4) Uiso 0.527(12) 1 d P B 1
F8B F 1.0053(11) -0.3610(12) 0.1342(4) 0.071(3) Uiso 0.527(12) 1 d P B 1
F8C F 1.1738(12) -0.1867(14) 0.1794(6) 0.091(4) Uiso 0.527(12) 1 d P B 1
C21B C 0.445(3) 0.548(4) 0.1069(14) 0.042(6) Uani 0.194(6) 1 d P A 2
H21C H 0.4693 0.5997 0.0668 0.050 Uiso 0.194(6) 1 calc PR A 2
H21D H 0.3452 0.5944 0.1112 0.050 Uiso 0.194(6) 1 calc PR A 2
C22B C 0.333(3) 0.201(5) 0.0302(13) 0.0491(18) Uani 0.194(6) 1 d PD A 2
H22D H 0.3758 0.0825 0.0221 0.074 Uiso 0.194(6) 1 calc PR A 2
H22E H 0.3343 0.2820 -0.0066 0.074 Uiso 0.194(6) 1 calc PR A 2
H22F H 0.2292 0.1839 0.0354 0.074 Uiso 0.194(6) 1 calc PR A 2
Si1B Si 0.4415(10) 0.2980(14) 0.1023(5) 0.030(2) Uani 0.194(6) 1 d PD A 2
Cl1B Cl 0.2668(18) 0.270(2) 0.1636(8) 0.045(3) Uani 0.194(6) 1 d P A 2
Cl2B Cl 0.5849(14) 0.6164(13) 0.1762(5) 0.066(3) Uani 0.194(6) 1 d P A 2
F8D F 0.9536(13) -0.3531(16) 0.2075(5) 0.081(3) Uiso 0.473(12) 1 d P B 2
F8E F 1.0949(18) -0.3025(19) 0.1358(7) 0.104(4) Uiso 0.473(12) 1 d P B 2
F8F F 1.1362(15) -0.1787(17) 0.2243(7) 0.099(4) Uiso 0.473(12) 1 d P B 2
C2 C 0.8050(6) -0.0276(7) 0.1745(2) 0.0357(11) Uani 1 1 d . . .
H2 H 0.7808 -0.1007 0.2082 0.043 Uiso 1 1 calc R . .
C3 C 0.9310(6) -0.0635(8) 0.1516(2) 0.0426(12) Uani 1 1 d . B .
C4 C 0.9679(6) 0.0462(8) 0.1019(2) 0.0393(11) Uani 1 1 d . . .
H4 H 1.0568 0.0235 0.0861 0.047 Uiso 1 1 calc R . .
C5 C 0.8750(5) 0.1838(6) 0.0773(2) 0.0333(10) Uani 1 1 d . . .
C6 C 0.7420(5) 0.2208(6) 0.1007(2) 0.0294(9) Uani 1 1 d . A .
C7 C 0.5753(5) 0.1566(7) 0.1727(2) 0.0342(10) Uani 1 1 d . . .
H7A H 0.6010 0.1882 0.2194 0.041 Uiso 1 1 calc R A 1
H7B H 0.5079 0.0494 0.1675 0.041 Uiso 1 1 calc R A 1
C8 C 1.0275(9) -0.2243(13) 0.1773(3) 0.071(2) Uani 1 1 d . . .
N1 N 0.7134(4) 0.1115(5) 0.14966(18) 0.0286(8) Uani 1 1 d . A .
O6 O 0.6480(4) 0.3455(5) 0.08094(19) 0.0402(9) Uani 1 1 d . . .
Cl5 Cl 0.90832(16) 0.31599(19) 0.01449(8) 0.0485(4) Uani 1 1 d . . .

loop_
_atom_site_aniso_label
_atom_site_aniso_U_11
_atom_site_aniso_U_22
_atom_site_aniso_U_33
_atom_site_aniso_U_23
_atom_site_aniso_U_13
_atom_site_aniso_U_12
C21 0.026(3) 0.067(5) 0.033(3) 0.014(3) 0.002(2) -0.005(3)
C22 0.046(4) 0.035(4) 0.072(6) -0.008(4) 0.026(4) 0.000(3)
Si1 0.0203(9) 0.0300(10) 0.0289(10) -0.0013(8) 0.0058(7) -0.0014(7)
Cl1 0.0336(14) 0.0509(18) 0.0480(17) -0.0056(11) 0.0210(12) -0.0001(11)
Cl2 0.0643(14) 0.103(2) 0.0753(15) -0.0605(15) -0.0062(11) -0.0001(13)
C21B 0.039(14) 0.044(16) 0.040(14) -0.005(13) 0.004(12) 0.000(12)
C22B 0.046(4) 0.035(4) 0.072(6) -0.008(4) 0.026(4) 0.000(3)
Si1B 0.018(4) 0.038(5) 0.035(5) 0.000(4) 0.006(3) -0.002(3)
Cl1B 0.028(5) 0.061(9) 0.051(8) -0.006(5) 0.024(5) -0.008(5)
Cl2B 0.071(7) 0.047(5) 0.075(7) -0.013(4) 0.003(5) -0.013(4)
C2 0.039(3) 0.036(3) 0.030(2) 0.0025(19) 0.0023(19) 0.009(2)
C3 0.043(3) 0.048(3) 0.035(2) 0.001(2) 0.003(2) 0.017(2)
C4 0.032(2) 0.045(3) 0.041(3) -0.008(2) 0.008(2) 0.006(2)
C5 0.031(2) 0.033(2) 0.038(2) -0.0005(19) 0.0109(19) -0.0016(18)
C6 0.026(2) 0.027(2) 0.037(2) 0.0013(18) 0.0090(18) 0.0001(17)
C7 0.024(2) 0.044(3) 0.036(2) 0.008(2) 0.0090(18) 0.0040(19)
C8 0.060(4) 0.111(6) 0.044(3) 0.016(4) 0.013(3) 0.038(4)
N1 0.0243(18) 0.0322(19) 0.0294(18) 0.0011(15) 0.0061(14) 0.0024(15)
O6 0.0289(17) 0.0413(19) 0.055(2) 0.0192(17) 0.0189(16) 0.0085(14)
Cl5 0.0422(8) 0.0450(8) 0.0674(9) 0.0119(6) 0.0325(7) 0.0017(5)

loop_
_atom_type_symbol
_atom_type_description
_atom_type_scat_dispersion_real
_atom_type_scat_dispersion_imag
_atom_type_scat_source
C C 0.0033 0.0016 'International Tables Vol C Tables 4.2.6.8 and 6.1.1.4'
H H 0.0000 0.0000 'International Tables Vol C Tables 4.2.6.8 and 6.1.1.4'
N N 0.0061 0.0033 'International Tables Vol C Tables 4.2.6.8 and 6.1.1.4'
O O 0.0106 0.0060 'International Tables Vol C Tables 4.2.6.8 and 6.1.1.4'
F F 0.0171 0.0103 'International Tables Vol C Tables 4.2.6.8 and 6.1.1.4'
Si Si 0.0817 0.0704 'International Tables Vol C Tables 4.2.6.8 and 6.1.1.4'
Cl Cl 0.1484 0.1585 'International Tables Vol C Tables 4.2.6.8 and 6.1.1.4'

loop_
_geom_angle_atom_site_label_1
_geom_angle_atom_site_label_2
_geom_angle_atom_site_label_3
_geom_angle
_geom_angle_site_symmetry_1
_geom_angle_site_symmetry_3
Cl2 C21 Si1 107.8(3) . .
Cl2 C21 H21A 110.2 . .
Si1 C21 H21A 110.2 . .
Cl2 C21 H21B 110.2 . .
Si1 C21 H21B 110.2 . .
H21A C21 H21B 108.5 . .
C22 Si1 C7 125.8(5) . .
C22 Si1 C21 115.4(5) . .
C7 Si1 C21 118.1(3) . .
C22 Si1 O6 91.6(3) . .
C7 Si1 O6 83.06(19) . .
C21 Si1 O6 87.1(3) . .
C22 Si1 Cl1 95.8(3) . .
C7 Si1 Cl1 88.81(19) . .
C21 Si1 Cl1 93.9(2) . .
O6 Si1 Cl1 171.24(18) . .
Cl2B C21B Si1B 108.9(16) . .
Cl2B C21B H21C 109.9 . .
Si1B C21B H21C 109.9 . .
Cl2B C21B H21D 109.9 . .
Si1B C21B H21D 109.9 . .
H21C C21B H21D 108.3 . .
Si1B C22B H22D 109.5 . .
Si1B C22B H22E 109.5 . .
H22D C22B H22E 109.5 . .
Si1B C22B H22F 109.5 . .
H22D C22B H22F 109.5 . .
H22E C22B H22F 109.5 . .
C22B Si1B C21B 116.6(16) . .
C22B Si1B C7 124.6(13) . .
C21B Si1B C7 118.5(11) . .
C22B Si1B O6 104.8(12) . .
C21B Si1B O6 80.5(10) . .
C7 Si1B O6 78.7(3) . .
C22B Si1B Cl1B 96.8(12) . .
C21B Si1B Cl1B 93.9(11) . .
C7 Si1B Cl1B 85.5(6) . .
O6 Si1B Cl1B 158.0(7) . .
N1 C2 C3 120.5(5) . .
N1 C2 H2 119.7 . .
C3 C2 H2 119.7 . .
C2 C3 C4 119.8(5) . .
C2 C3 C8 119.8(5) . .
C4 C3 C8 120.4(5) . .
C5 C4 C3 119.2(5) . .
C5 C4 H4 120.4 . .
C3 C4 H4 120.4 . .
C4 C5 C6 121.3(5) . .
C4 C5 Cl5 121.7(4) . .
C6 C5 Cl5 117.0(4) . .
O6 C6 N1 116.8(4) . .
O6 C6 C5 126.2(4) . .
N1 C6 C5 116.9(4) . .
N1 C7 Si1 110.5(3) . .
N1 C7 Si1B 107.7(4) . .
Si1 C7 Si1B 19.3(3) . .
N1 C7 H7A 109.5 . .
Si1 C7 H7A 109.5 . .
Si1B C7 H7A 126.6 . .
N1 C7 H7B 109.5 . .
Si1 C7 H7B 109.5 . .
Si1B C7 H7B 93.6 . .
H7A C7 H7B 108.1 . .
F8A C8 F8F 62.3(8) . .
F8A C8 F8E 132.4(10) . .
F8F C8 F8E 103.7(10) . .
F8A C8 F8B 115.6(10) . .
F8F C8 F8B 134.3(9) . .
F8E C8 F8B 40.6(7) . .
F8A C8 F8C 106.9(9) . .
F8F C8 F8C 47.7(7) . .
F8E C8 F8C 61.0(8) . .
F8B C8 F8C 100.8(8) . .
F8A C8 F8D 42.2(6) . .
F8F C8 F8D 101.2(9) . .
F8E C8 F8D 110.1(11) . .
F8B C8 F8D 77.1(8) . .
F8C C8 F8D 133.7(8) . .
F8A C8 C3 112.0(8) . .
F8F C8 C3 111.7(9) . .
F8E C8 C3 115.2(8) . .
F8B C8 C3 110.4(6) . .
F8C C8 C3 110.4(8) . .
F8D C8 C3 113.5(7) . .
C2 N1 C6 122.3(4) . .
C2 N1 C7 122.8(4) . .
C6 N1 C7 114.8(4) . .
C6 O6 Si1 114.7(3) . .
C6 O6 Si1B 113.1(4) . .
Si1 O6 Si1B 18.8(3) . .

loop_
_geom_bond_atom_site_label_1
_geom_bond_atom_site_label_2
_geom_bond_distance
_geom_bond_site_symmetry_2
C21 Cl2 1.803(9) .
C21 Si1 1.892(7) .
C21 H21A 0.9900 .
C21 H21B 0.9900 .
C22 Si1 1.853(9) .
C22 H22A 0.9800 .
C22 H22B 0.9800 .
C22 H22C 0.9800 .
Si1 C7 1.891(5) .
Si1 O6 1.983(4) .
Si1 Cl1 2.243(4) .
F8A C8 1.271(12) .
F8B C8 1.339(12) .
F8C C8 1.349(14) .
C21B Cl2B 1.80(3) .
C21B Si1B 1.84(3) .
C21B H21C 0.9900 .
C21B H21D 0.9900 .
C22B Si1B 1.780(18) .
C22B H22D 0.9800 .
C22B H22E 0.9800 .
C22B H22F 0.9800 .
Si1B C7 2.003(10) .
Si1B O6 2.047(8) .
Si1B Cl1B 2.250(17) .
F8D C8 1.387(14) .
F8E C8 1.299(15) .
F8F C8 1.290(14) .
C2 N1 1.354(6) .
C2 C3 1.355(7) .
C2 H2 0.9500 .
C3 C4 1.412(8) .
C3 C8 1.504(9) .
C4 C5 1.350(7) .
C4 H4 0.9500 .
C5 C6 1.421(7) .
C5 Cl5 1.714(5) .
C6 O6 1.264(6) .
C6 N1 1.372(6) .
C7 N1 1.472(6) .
C7 H7A 0.9900 .
C7 H7B 0.9900 .
